data_9012228
loop_
_publ_author_name
'Rouse, R. C.'
'Dunn, P. J.'
'Peacor, D. R.'
'Wang, L.'

_publ_section_title
;
 Structural studies of the natural antimonian pyrochlores I. Mixed valency,
 cation site splitting, and symmetry reduction in lewisite
 Sample: F23 refinement
;
_journal_name_full 'Journal of Solid State Chemistry'
_journal_page_first 562
_journal_page_last 569
_journal_paper_doi 10.1006/jssc.1998.8019
_journal_volume 141
_journal_year 1998
_chemical_compound_source 'cinnabar mine, Tripuhy, Ouro Preto, Minas Gerias, Brazil'
_chemical_formula_sum 'Al0.06 Ca1.04 Fe0.19 H0.91 Mn0.07 Na0.01 O6.91 Sb1.64 Ti0.76'
_chemical_name_mineral Lewisite
_space_group_IT_number 196
_symmetry_space_group_name_Hall 'F 2 2 3'
_symmetry_space_group_name_H-M 'F 2 3'
_cell_angle_alpha 90
_cell_angle_beta 90
_cell_angle_gamma 90
_cell_formula_units_Z 8
_cell_length_a 10.277
_cell_length_b 10.277
_cell_length_c 10.277
_cell_volume 1085.423
_database_code_amcsd 0013954
_exptl_crystal_density_diffrn 4.963
_cod_original_formula_sum 'Ca1.04 Mn.07 Na.01 Sb1.64 Ti.76 Fe.19 Al.06 O6.91 H.91'
_cod_database_code 9012228

loop_
_space_group_symop_operation_xyz
x,y,z
x,1/2+y,1/2+z
1/2+x,y,1/2+z
1/2+x,1/2+y,z
-z,-x,y
-z,1/2-x,1/2+y
1/2-z,-x,1/2+y
1/2-z,1/2-x,y
-z,x,-y
-z,1/2+x,1/2-y
1/2-z,x,1/2-y
1/2-z,1/2+x,-y
z,-x,-y
z,1/2-x,1/2-y
1/2+z,-x,1/2-y
1/2+z,1/2-x,-y
z,x,y
z,1/2+x,1/2+y
1/2+z,x,1/2+y
1/2+z,1/2+x,y
y,-z,-x
y,1/2-z,1/2-x
1/2+y,-z,1/2-x
1/2+y,1/2-z,-x
-y,-z,x
-y,1/2-z,1/2+x
1/2-y,-z,1/2+x
1/2-y,1/2-z,x
-y,z,-x
-y,1/2+z,1/2-x
1/2-y,z,1/2-x
1/2-y,1/2+z,-x
y,z,x
y,1/2+z,1/2+x
1/2+y,z,1/2+x
1/2+y,1/2+z,x
-x,y,-z
-x,1/2+y,1/2-z
1/2-x,y,1/2-z
1/2-x,1/2+y,-z
x,-y,-z
x,1/2-y,1/2-z
1/2+x,-y,1/2-z
1/2+x,1/2-y,-z
-x,-y,z
-x,1/2-y,1/2+z
1/2-x,-y,1/2+z
1/2-x,1/2-y,z

loop_
_atom_site_aniso_label
_atom_site_aniso_U_11
_atom_site_aniso_U_22
_atom_site_aniso_U_33
_atom_site_aniso_U_12
_atom_site_aniso_U_13
_atom_site_aniso_U_23
CaA 0.00810 0.00810 0.00810 -0.00060 -0.00060 -0.00060
MnA 0.00810 0.00810 0.00810 -0.00060 -0.00060 -0.00060
NaA 0.00810 0.00810 0.00810 -0.00060 -0.00060 -0.00060
Sb3+A* 0.03870 0.03750 0.01200 -0.03450 0.00210 0.00400
Sb5+B 0.00423 0.00423 0.00423 -0.00054 -0.00054 -0.00054
TiB 0.00423 0.00423 0.00423 -0.00054 -0.00054 -0.00054
FeB 0.00423 0.00423 0.00423 -0.00054 -0.00054 -0.00054
AlB 0.00423 0.00423 0.00423 -0.00054 -0.00054 -0.00054
O1a 0.01520 0.02430 0.01920 0.00000 0.00000 -0.01560
O1b 0.00920 0.00290 0.00590 0.00000 0.00000 -0.00290
O-H2a 0.04160 0.04160 0.04160 0.00000 0.00000 0.00000
O-H2b 0.03910 0.03910 0.03910 0.00000 0.00000 0.00000

loop_
_atom_site_label
_atom_site_fract_x
_atom_site_fract_y
_atom_site_fract_z
_atom_site_occupancy
_atom_site_U_iso_or_equiv
CaA 0.87230 0.87230 0.87230 0.52000 0.00811
MnA 0.87230 0.87230 0.87230 0.03500 0.00811
NaA 0.87230 0.87230 0.87230 0.00500 0.00811
Sb3+A* 0.89130 0.89200 0.84140 0.10830 0.02938
Sb5+B 0.37519 0.37519 0.37519 0.49500 0.00423
TiB 0.37519 0.37519 0.37519 0.38000 0.00423
FeB 0.37519 0.37519 0.37519 0.09500 0.00423
AlB 0.37519 0.37519 0.37519 0.03000 0.00423
O1a 0.30400 0.00000 0.00000 1.00000 0.01963
O1b 0.45090 0.25000 0.25000 1.00000 0.00608
O-H2a 0.75000 0.75000 0.75000 0.91000 0.04167
O-H2b 0.00000 0.00000 0.00000 0.91000 0.03901

loop_
_cod_changelog_entry_id
_cod_changelog_entry_author
_cod_changelog_entry_date
_cod_changelog_entry_text
1
;cod-tools version 3.10.1
Id: cif_fix_AMCSD_aniso_labels 10200 2024-08-01 14:09:44Z saulius
;
2024-08-02T12:21:46+03:00
;Changed the following '_atom_site_aniso_label' values:
'Sb3+A'' -> 'Sb3+A*'
'OH2a' -> 'O-H2a'
'OH2b' -> 'O-H2b'
;

loop_
_cod_related_entry_id
_cod_related_entry_database
_cod_related_entry_code
1 AMCSD 0013954
